data_2102475
loop_
_publ_author_name
'Marsh, Richard E.'

_publ_section_title
;
 Space group <i>Cc</i>: an update
;
_journal_issue 2
_journal_name_full 'Acta Crystallographica Section B'
_journal_page_first 252
_journal_page_last 253
_journal_paper_doi 10.1107/S0108768104003878
_journal_volume 60
_journal_year 2004
_chemical_formula_moiety 'C46 H38 N6 O6 F8 Cd'
_chemical_formula_sum 'C46 H38 Cd F8 N6 O6'
_space_group_crystal_system monoclinic
_space_group_IT_number 13
_symmetry_space_group_name_H-M 'P 1 2/n 1'
_audit_creation_method CRYM
_cell_angle_alpha 90
_cell_angle_beta 94.19
_cell_angle_gamma 90
_cell_formula_units_Z 4
_cell_length_a 13.0330
_cell_length_b 16.8650
_cell_length_c 21.5790
_cell_volume 4730.420
_cod_data_source_file bk0142.cif
_cod_data_source_block QIDCOV
_cod_depositor_comments
;
 Adding the _cell_formula_units_Z data item.

 Antanas Vaitkus,
 2017-08-05

  Added moiety chemical formula from Marsh (2004) paper.
  The summary chemical formula is calculated from moiety formula using
  AdHocParser
  (svn://www.crystallography.net/cod-tools/trunk/Formulae/AdHocParser.yp,
  revision 1441.)

  Andrius Merkys
  2013-11-11
;
_cod_original_sg_symbol_H-M P2/n
_cod_database_code 2102475

loop_
_atom_site_label
_atom_site_type_symbol
_atom_site_fract_x
_atom_site_fract_y
_atom_site_fract_z
Cd1 Cd 0.25000 0.25430 0.25000
Cd2 Cd 0.75000 0.24600 0.75000
F1 F 0.50750 -0.06750 0.41000
F2 F 0.82950 0.00750 0.33535
F3 F 0.59300 -0.08300 0.52350
F4 F 0.91600 -0.01200 0.45050
F5 F 0.51000 0.58200 0.44130
F6 F 0.78250 0.51300 0.31625
F7 F 0.63800 0.56650 0.54350
F8 F 0.90950 0.50450 0.41750
O1 O 0.25200 0.21800 0.35950
O2 O 0.15400 0.32150 0.35600
O3 O 0.20450 0.26350 0.44400
O7 O 0.58400 0.28350 0.69500
O8 O 0.54600 0.17800 0.74250
O9 O 0.42750 0.23850 0.67900
N1 N 0.40000 0.16800 0.26150
N2 N 0.36650 0.35600 0.28100
N5 N 0.20250 0.27100 0.38800
N7 N 0.76200 0.14250 0.67500
N8 N 0.79750 0.33500 0.67250
N10 N 0.51750 0.23200 0.70550
C1 C 0.39800 0.10700 0.22450
C2 C 0.45450 0.16950 0.31450
C3 C 0.47650 0.04300 0.23600
C4 C 0.52800 0.10900 0.33050
C5 C 0.54950 0.04350 0.29150
C6 C 0.61350 -0.02100 0.29850
C7 C 0.66600 -0.02700 0.36700
C8 C 0.61000 -0.05400 0.41850
C9 C 0.76750 -0.00950 0.38250
C10 C 0.65250 -0.06450 0.47650
C11 C 0.81550 -0.02350 0.44150
C12 C 0.76400 -0.04900 0.49000
C13 C 0.81900 -0.06500 0.56050
C14 C 0.79600 0.00800 0.59650
C15 C 0.70800 0.00450 0.63550
C16 C 0.85750 0.07550 0.59450
C17 C 0.69950 0.07500 0.67350
C18 C 0.84100 0.13900 0.63650
C19 C 0.33650 0.42050 0.31500
C20 C 0.46600 0.35750 0.26000
C21 C 0.40000 0.49000 0.32550
C22 C 0.54100 0.41750 0.27100
C23 C 0.50500 0.48550 0.30400
C24 C 0.57050 0.56400 0.31450
C25 C 0.65750 0.55000 0.37600
C26 C 0.60900 0.56250 0.43550
C27 C 0.75300 0.52800 0.37450
C28 C 0.67750 0.55150 0.48750
C29 C 0.81050 0.51300 0.42500
C30 C 0.78550 0.53050 0.48250
C31 C 0.85850 0.52000 0.54200
C32 C 0.83050 0.45600 0.58300
C33 C 0.76250 0.39300 0.56650
C34 C 0.87950 0.45700 0.64700
C35 C 0.75100 0.33150 0.61350
C36 C 0.86000 0.39400 0.68850
C73 C 0.74450 0.25300 0.41950
C74 C 0.72250 0.19650 0.46600
C75 C 0.66650 0.31100 0.40600
C76 C 0.62450 0.20150 0.49750
C77 C 0.57000 0.31250 0.43500
C78 C 0.54050 0.26150 0.47950
C79 C 0.83800 0.25100 0.38550
C80 C 0.90650 0.19150 0.39500
C81 C 0.79900 0.22600 0.31100
C82 C 0.87050 0.33100 0.36800
